data_7238062
loop_
_publ_author_name
'Namieci\'nska, Ewelina'
'Sadowska, Beata'
'Wi\;eckowska-Szakiel, Marzena'
'Do\/l\;ega, Anna'
'Pasternak, Beata'
'Grazul, Magdalena'
'Budzisz, Elzbieta'

_publ_section_title
;
 Anticancer and antimicrobial properties of novel \h6-p-cymene
 ruthenium(ii) complexes containing a N,S-type ligand, their structural
 and theoretical characterization
;
_journal_issue 66
_journal_name_full 'RSC Advances'
_journal_page_first 38629
_journal_paper_doi 10.1039/C9RA08736B
_journal_volume 9
_journal_year 2019
_chemical_absolute_configuration unk
_chemical_formula_sum 'C15 H22 Cl N3 O2 Ru S'
_chemical_formula_weight 444.93
_space_group_IT_number 19
_space_group_name_Hall 'P 2ac 2ab'
_space_group_name_H-M_alt 'P 21 21 21'
_symmetry_cell_setting orthorhombic
_symmetry_Int_Tables_number 19
_symmetry_space_group_name_Hall 'P 2ac 2ab'
_symmetry_space_group_name_H-M 'P 21 21 21'
_atom_sites_solution_hydrogens mixed
_audit_creation_date 2019-02-05T15:13:58-00:00
_audit_creation_method 'WinGX routine CIF_UPDATE'
_audit_update_record
;
2019-02-09 deposited with the CCDC.	2019-11-19 downloaded from the CCDC.
;
_cell_angle_alpha 90
_cell_angle_beta 90
_cell_angle_gamma 90
_cell_formula_units_Z 4
_cell_length_a 10.398(2)
_cell_length_b 12.551(3)
_cell_length_c 13.766(5)
_cell_measurement_reflns_used 7937
_cell_measurement_temperature 120(2)
_cell_measurement_theta_max 29.53
_cell_measurement_theta_min 2.94
_cell_volume 1796.5(9)
_computing_cell_refinement
;
        X-Area Recipe 1.33.0.0 (STOE, 2015)
;
_computing_data_collection
;
        X-Area WinXpose 2.0.22.0 (STOE, 2016)
;
_computing_data_reduction
;
        X-Area Integrate 1.72.0.0 (STOE, 2018)
        X-Area X-Red32 1.63.4.0 (STOE, 2017)
;
_computing_publication_material
;
STOE & Cie GmbH, X-Area, software package for collecting single-crystal or
multi-domain crystal data on STOE area-detector diffractometers, for image
processing, for the correction and scaling of reflection intensities and
        for outlier rejection, version 1.81, Darmstadt 2018
;
_computing_structure_refinement 'SHELXL-2014/7 (Sheldrick, 2014)'
_diffrn_ambient_temperature 120(2)
_diffrn_detector 'image plate (34 cm diameter)'
_diffrn_detector_area_resol_mean 6.67
_diffrn_detector_type 'STOE Imaging Plate'
_diffrn_measured_fraction_theta_full 0.994
_diffrn_measured_fraction_theta_max 0.995
_diffrn_measurement_device '2-circle diffractometer'
_diffrn_measurement_device_type 'STOE IPDS 2T'
_diffrn_measurement_method 'rotation method, \w scans'
_diffrn_radiation_monochromator 'parabolic x-ray mirror'
_diffrn_radiation_probe x-ray
_diffrn_radiation_type MoK\a
_diffrn_radiation_wavelength 0.71073
_diffrn_reflns_av_R_equivalents 0.0678
_diffrn_reflns_av_unetI/netI 0.0664
_diffrn_reflns_Laue_measured_fraction_full 0.994
_diffrn_reflns_Laue_measured_fraction_max 0.995
_diffrn_reflns_limit_h_max 12
_diffrn_reflns_limit_h_min -12
_diffrn_reflns_limit_k_max 15
_diffrn_reflns_limit_k_min -15
_diffrn_reflns_limit_l_max 16
_diffrn_reflns_limit_l_min -16
_diffrn_reflns_number 10472
_diffrn_reflns_point_group_measured_fraction_full 0.997
_diffrn_reflns_point_group_measured_fraction_max 0.997
_diffrn_reflns_theta_full 25.242
_diffrn_reflns_theta_max 25.995
_diffrn_reflns_theta_min 2.943
_diffrn_source 'GeniX Mo, 0.05 x 0.05 mm2 microfocus'
_exptl_absorpt_coefficient_mu 1.149
_exptl_absorpt_correction_T_max 0.9606
_exptl_absorpt_correction_T_min 0.9227
_exptl_absorpt_correction_type integration
_exptl_absorpt_process_details
;
STOE X-Red32, absorption correction by Gaussian integration, analogous to
P. Coppens, "The Evaluation of Absorption and Extinction in Single-Crystal
        Structure Analysis", published in
        F. R. Ahmed (Editor), "Crystallographic Computing",
        Munksgaard, Copenhagen (1970), 255 - 270
;
_exptl_crystal_colour orange
_exptl_crystal_density_diffrn 1.645
_exptl_crystal_density_method 'not measured'
_exptl_crystal_description plate
_exptl_crystal_F_000 904
_exptl_crystal_size_max 0.095
_exptl_crystal_size_mid 0.077
_exptl_crystal_size_min 0.044
_refine_diff_density_max 0.556
_refine_diff_density_min -0.588
_refine_diff_density_rms 0.113
_refine_ls_abs_structure_details
;
 Refined as an inversion twin.
;
_refine_ls_abs_structure_Flack -0.01(8)
_refine_ls_extinction_method none
_refine_ls_goodness_of_fit_ref 1.037
_refine_ls_hydrogen_treatment constr
_refine_ls_matrix_type full
_refine_ls_number_parameters 216
_refine_ls_number_reflns 3509
_refine_ls_number_restraints 0
_refine_ls_restrained_S_all 1.037
_refine_ls_R_factor_all 0.0655
_refine_ls_R_factor_gt 0.0441
_refine_ls_shift/su_max 0
_refine_ls_shift/su_mean 0
_refine_ls_structure_factor_coef Fsqd
_refine_ls_weighting_details 'w=1/[\s^2^(Fo^2^)+(0.0314P)^2^+4.2001P] where P=(Fo^2^+2Fc^2^)/3'
_refine_ls_weighting_scheme calc
_refine_ls_wR_factor_gt 0.0829
_refine_ls_wR_factor_ref 0.0906
_reflns_Friedel_coverage 0.752
_reflns_Friedel_fraction_full 1
_reflns_Friedel_fraction_max 1
_reflns_number_gt 2872
_reflns_number_total 3509
_reflns_threshold_expression 'I > 2\s(I)'
_cod_data_source_file c9ra08736b2.cif
_cod_data_source_block ad2_2019
_cod_original_cell_volume 1796.6(8)
_cod_database_code 7238062

loop_
_symmetry_equiv_pos_as_xyz
'x, y, z'
'-x+1/2, -y, z+1/2'
'-x, y+1/2, -z+1/2'
'x+1/2, -y+1/2, -z'

loop_
_atom_site_label
_atom_site_type_symbol
_atom_site_fract_x
_atom_site_fract_y
_atom_site_fract_z
_atom_site_U_iso_or_equiv
_atom_site_adp_type
_atom_site_occupancy
_atom_site_site_symmetry_order
_atom_site_calc_flag
_atom_site_refinement_flags_posn
_atom_site_refinement_flags_adp
Ru1 Ru 0.61142(6) 0.50850(5) 0.34115(5) 0.01840(16) Uani 1 1 d . .
Cl1 Cl 0.6660(2) 0.37389(16) 0.22129(16) 0.0247(5) Uani 1 1 d . .
S1 S 0.5461(2) 0.37239(18) 0.44964(18) 0.0243(5) Uani 1 1 d . .
N1 N 0.4246(6) 0.4848(6) 0.2901(5) 0.0242(15) Uani 1 1 d . .
C6 C 0.7862(9) 0.6004(7) 0.2951(7) 0.026(2) Uani 1 1 d . .
N2 N 0.3422(6) 0.4185(5) 0.3437(6) 0.0243(15) Uani 1 1 d . .
C11 C 0.6761(9) 0.6623(6) 0.2766(7) 0.027(2) Uani 1 1 d . .
H11 H 0.6638 0.6919 0.2154 0.033 Uiso 1 1 calc R U
O2 O 0.8861(7) 0.2861(5) 0.3610(5) 0.0418(17) Uani 1 1 d G .
H2A H 0.9604 0.3102 0.3473 0.063 Uiso 1 1 d G U
H2B H 0.8301 0.3173 0.3262 0.063 Uiso 1 1 d G U
C10 C 0.5831(8) 0.6801(5) 0.3512(7) 0.028(2) Uani 1 1 d . .
H10 H 0.5097 0.7195 0.3369 0.033 Uiso 1 1 calc R U
N3 N 0.3081(7) 0.2970(6) 0.4658(6) 0.0309(18) Uani 1 1 d . .
H3A H 0.229 0.2926 0.4478 0.037 Uiso 1 1 calc R U
H3B H 0.3351 0.2597 0.514 0.037 Uiso 1 1 calc R U
C12 C 0.8810(11) 0.5764(7) 0.2160(7) 0.039(2) Uani 1 1 d . .
H12A H 0.903 0.5022 0.2177 0.059 Uiso 1 1 calc R U
H12B H 0.9572 0.6184 0.2255 0.059 Uiso 1 1 calc R U
H12C H 0.8436 0.5934 0.1541 0.059 Uiso 1 1 calc R U
C1 C 0.3879(9) 0.3610(6) 0.4193(6) 0.0228(17) Uani 1 1 d . .
C7 C 0.8053(9) 0.5582(7) 0.3900(7) 0.025(2) Uani 1 1 d . .
H7 H 0.8778 0.5176 0.4038 0.03 Uiso 1 1 calc R U
C5 C 0.4111(10) 0.5907(8) 0.1411(7) 0.040(3) Uani 1 1 d . .
H5A H 0.4 0.6637 0.1602 0.059 Uiso 1 1 calc R U
H5B H 0.3684 0.5788 0.0802 0.059 Uiso 1 1 calc R U
H5C H 0.5011 0.5756 0.1342 0.059 Uiso 1 1 calc R U
O1 O 0.1295(6) 0.3606(6) 0.3368(6) 0.0504(19) Uani 1 1 d . .
C3 C 0.2285(9) 0.4815(8) 0.2203(7) 0.035(2) Uani 1 1 d . .
H3 H 0.1632 0.4975 0.1764 0.042 Uiso 1 1 calc R U
C9 C 0.5997(9) 0.6393(6) 0.4467(6) 0.0228(18) Uani 1 1 d . .
C13 C 0.5042(9) 0.6550(7) 0.5280(7) 0.029(2) Uani 1 1 d . .
H13 H 0.5067 0.5911 0.5689 0.035 Uiso 1 1 calc R U
C15 C 0.3673(10) 0.6684(7) 0.4924(8) 0.039(3) Uani 1 1 d . .
H15A H 0.3612 0.7318 0.4536 0.059 Uiso 1 1 calc R U
H15B H 0.3104 0.6741 0.547 0.059 Uiso 1 1 calc R U
H15C H 0.3434 0.6078 0.4538 0.059 Uiso 1 1 calc R U
C8 C 0.7132(8) 0.5785(6) 0.4624(7) 0.0217(19) Uani 1 1 d . .
H8 H 0.7274 0.5507 0.5241 0.026 Uiso 1 1 calc R U
C4 C 0.3551(8) 0.5200(7) 0.2160(7) 0.029(2) Uani 1 1 d . .
C2 C 0.2169(9) 0.4164(7) 0.3001(8) 0.033(2) Uani 1 1 d . .
C14 C 0.5452(10) 0.7492(9) 0.5908(8) 0.044(3) Uani 1 1 d . .
H14A H 0.6313 0.7379 0.6138 0.067 Uiso 1 1 calc R U
H14B H 0.4879 0.7557 0.6452 0.067 Uiso 1 1 calc R U
H14C H 0.5423 0.8134 0.5529 0.067 Uiso 1 1 calc R U

loop_
_atom_site_aniso_label
_atom_site_aniso_U_11
_atom_site_aniso_U_22
_atom_site_aniso_U_33
_atom_site_aniso_U_23
_atom_site_aniso_U_13
_atom_site_aniso_U_12
Ru1 0.0173(3) 0.0187(3) 0.0192(3) -0.0001(3) -0.0002(3) -0.0007(3)
Cl1 0.0235(10) 0.0236(10) 0.0272(12) -0.0056(9) -0.0007(9) -0.0005(9)
S1 0.0214(11) 0.0247(11) 0.0268(13) 0.0047(10) -0.0024(10) -0.0028(10)
N1 0.021(3) 0.025(4) 0.026(4) 0.003(3) -0.001(3) -0.003(3)
C6 0.023(5) 0.021(4) 0.034(5) -0.002(4) 0.005(4) -0.012(4)
N2 0.017(3) 0.028(3) 0.028(4) 0.001(4) -0.004(4) -0.003(3)
C11 0.043(6) 0.021(4) 0.018(5) 0.000(4) 0.002(4) -0.007(4)
O2 0.026(3) 0.051(4) 0.049(5) 0.017(3) -0.007(4) -0.001(4)
C10 0.032(5) 0.010(3) 0.041(6) 0.000(4) -0.003(5) 0.006(3)
N3 0.023(4) 0.036(4) 0.034(5) 0.003(4) 0.003(4) -0.001(3)
C12 0.038(6) 0.041(5) 0.039(6) -0.015(4) 0.015(6) -0.012(5)
C1 0.021(4) 0.024(4) 0.023(4) 0.000(3) 0.008(4) 0.003(4)
C7 0.021(5) 0.022(4) 0.032(5) -0.009(4) -0.005(4) -0.004(4)
C5 0.040(6) 0.047(5) 0.032(6) 0.013(4) -0.015(5) 0.003(5)
O1 0.022(4) 0.067(4) 0.063(5) 0.011(5) 0.001(4) -0.010(3)
C3 0.029(5) 0.038(6) 0.039(6) -0.001(5) -0.013(4) 0.006(5)
C9 0.023(4) 0.022(4) 0.023(5) -0.004(3) 0.003(5) 0.003(4)
C13 0.033(5) 0.030(5) 0.025(5) 0.001(4) 0.005(4) 0.010(4)
C15 0.034(7) 0.034(5) 0.051(7) -0.002(5) 0.004(5) 0.007(5)
C8 0.023(5) 0.023(4) 0.019(5) 0.002(4) 0.001(4) -0.002(3)
C4 0.026(5) 0.028(5) 0.033(5) 0.001(4) -0.007(4) -0.003(4)
C2 0.019(5) 0.034(5) 0.045(6) -0.003(4) -0.005(5) 0.002(4)
C14 0.027(5) 0.067(7) 0.039(6) -0.020(6) -0.006(5) 0.015(5)

loop_
_atom_type_symbol
_atom_type_description
_atom_type_scat_dispersion_real
_atom_type_scat_dispersion_imag
_atom_type_scat_source
C C 0.0033 0.0016 'International Tables Vol C Tables 4.2.6.8 and 6.1.1.4'
H H 0 0 'International Tables Vol C Tables 4.2.6.8 and 6.1.1.4'
Cl Cl 0.1484 0.1585 'International Tables Vol C Tables 4.2.6.8 and 6.1.1.4'
N N 0.0061 0.0033 'International Tables Vol C Tables 4.2.6.8 and 6.1.1.4'
O O 0.0106 0.006 'International Tables Vol C Tables 4.2.6.8 and 6.1.1.4'
Ru Ru -1.2594 0.8363 'International Tables Vol C Tables 4.2.6.8 and 6.1.1.4'
S S 0.1246 0.1234 'International Tables Vol C Tables 4.2.6.8 and 6.1.1.4'

loop_
_exptl_crystal_face_index_h
_exptl_crystal_face_index_k
_exptl_crystal_face_index_l
_exptl_crystal_face_perp_dist
1 2 -4 0.014
-1 -2 3 0.03
-1 5 3 0.044
1 -6 -3 0.051
3 -4 0 0.052
-3 -2 -2 0.046
-4 1 -1 0.044
4 1 2 0.048

loop_
_geom_angle_atom_site_label_1
_geom_angle_atom_site_label_2
_geom_angle_atom_site_label_3
_geom_angle
N1 Ru1 C8 140.6(3)
N1 Ru1 C10 92.1(3)
C8 Ru1 C10 67.4(3)
N1 Ru1 C9 106.1(3)
C8 Ru1 C9 38.0(3)
C10 Ru1 C9 37.9(3)
N1 Ru1 C7 171.7(3)
C8 Ru1 C7 37.5(3)
C10 Ru1 C7 80.0(3)
C9 Ru1 C7 68.8(3)
N1 Ru1 C11 105.7(3)
C8 Ru1 C11 78.9(3)
C10 Ru1 C11 37.8(3)
C9 Ru1 C11 68.5(3)
C7 Ru1 C11 66.6(3)
N1 Ru1 C6 137.1(3)
C8 Ru1 C6 67.2(4)
C10 Ru1 C6 67.6(3)
C9 Ru1 C6 81.2(3)
C7 Ru1 C6 37.2(3)
C11 Ru1 C6 36.7(3)
N1 Ru1 S1 80.9(2)
C8 Ru1 S1 86.9(2)
C10 Ru1 S1 129.4(3)
C9 Ru1 S1 96.1(2)
C7 Ru1 S1 105.8(3)
C11 Ru1 S1 164.3(2)
C6 Ru1 S1 141.4(3)
N1 Ru1 Cl1 83.7(2)
C8 Ru1 Cl1 133.8(2)
C10 Ru1 Cl1 139.7(3)
C9 Ru1 Cl1 169.3(3)
C7 Ru1 Cl1 100.9(2)
C11 Ru1 Cl1 105.1(2)
C6 Ru1 Cl1 88.7(2)
S1 Ru1 Cl1 89.64(8)
C1 S1 Ru1 100.5(3)
C4 N1 N2 105.6(6)
C4 N1 Ru1 136.0(6)
N2 N1 Ru1 118.4(5)
C11 C6 C7 119.0(9)
C11 C6 C12 120.9(9)
C7 C6 C12 120.0(9)
C11 C6 Ru1 71.1(5)
C7 C6 Ru1 70.3(5)
C12 C6 Ru1 129.4(6)
C1 N2 N1 120.4(6)
C1 N2 C2 129.1(8)
N1 N2 C2 110.2(7)
C6 C11 C10 120.5(8)
C6 C11 Ru1 72.2(5)
C10 C11 Ru1 69.2(4)
C9 C10 C11 121.7(8)
C9 C10 Ru1 71.7(4)
C11 C10 Ru1 73.0(4)
N3 C1 N2 118.5(8)
N3 C1 S1 122.6(7)
N2 C1 S1 118.9(6)
C8 C7 C6 119.2(9)
C8 C7 Ru1 69.3(5)
C6 C7 Ru1 72.5(5)
C2 C3 C4 108.7(8)
C8 C9 C10 115.8(8)
C8 C9 C13 120.2(8)
C10 C9 C13 123.9(8)
C8 C9 Ru1 69.8(5)
C10 C9 Ru1 70.4(4)
C13 C9 Ru1 128.7(6)
C9 C13 C15 113.1(8)
C9 C13 C14 109.7(8)
C15 C13 C14 111.1(7)
C7 C8 C9 123.7(8)
C7 C8 Ru1 73.2(5)
C9 C8 Ru1 72.2(5)
N1 C4 C3 111.4(8)
N1 C4 C5 121.4(7)
C3 C4 C5 127.2(8)
O1 C2 C3 135.9(10)
O1 C2 N2 120.0(9)
C3 C2 N2 104.1(8)

loop_
_geom_bond_atom_site_label_1
_geom_bond_atom_site_label_2
_geom_bond_distance
Ru1 N1 2.087(6)
Ru1 C8 2.164(9)
Ru1 C10 2.179(7)
Ru1 C9 2.195(8)
Ru1 C7 2.214(9)
Ru1 C11 2.229(8)
Ru1 C6 2.244(9)
Ru1 S1 2.369(2)
Ru1 Cl1 2.429(2)
S1 C1 1.703(10)
N1 C4 1.326(10)
N1 N2 1.404(9)
C6 C11 1.407(13)
C6 C7 1.423(13)
C6 C12 1.500(12)
N2 C1 1.353(11)
N2 C2 1.434(11)
C11 C10 1.428(12)
C10 C9 1.422(12)
N3 C1 1.320(11)
C7 C8 1.406(12)
C5 C4 1.481(12)
O1 C2 1.254(11)
C3 C2 1.375(14)
C3 C4 1.403(12)
C9 C8 1.421(12)
C9 C13 1.510(12)
C13 C15 1.516(13)
C13 C14 1.526(13)

loop_
_geom_hbond_atom_site_label_D
_geom_hbond_atom_site_label_H
_geom_hbond_atom_site_label_A
_geom_hbond_distance_DH
_geom_hbond_distance_HA
_geom_hbond_distance_DA
_geom_hbond_angle_DHA
_geom_hbond_site_symmetry_A
O2 H2A O1 0.85 1.87 2.718(9) 171.4 1_655
O2 H2B Cl1 0.85 2.35 3.186(7) 170.1 .
N3 H3A O1 0.86 2.03 2.690(11) 132.5 .
N3 H3B O2 0.86 1.89 2.726(11) 163.9 4_456
